data_7109631
loop_
_publ_author_name
'Jian Zheng'
'Ji Cai'
'Jin-Hong Lin'
'Yong Guo'
'Ji-Chang Xiao'

_publ_section_title
;
 Synthesis and decarboxylative Wittig reaction of difluoromethylene
 phosphobetaine
;
_journal_name_full Chem.Commun.
_journal_page_first 7513
_journal_paper_doi 10.1039/c3cc44271c
_journal_volume 49
_journal_year 2013
_chemical_formula_sum 'C20 H15 F2 O2 P'
_chemical_formula_weight 356.29
_chemical_name_systematic
;
?
;
_space_group_IT_number 14
_symmetry_cell_setting monoclinic
_symmetry_space_group_name_Hall '-P 2yn'
_symmetry_space_group_name_H-M 'P 1 21/n 1'
_atom_sites_solution_hydrogens geom
_atom_sites_solution_primary direct
_atom_sites_solution_secondary difmap
_audit_creation_method SHELXL-97
_cell_angle_alpha 90.00
_cell_angle_beta 93.014(2)
_cell_angle_gamma 90.00
_cell_formula_units_Z 4
_cell_length_a 12.3883(14)
_cell_length_b 10.0280(11)
_cell_length_c 13.0620(15)
_cell_measurement_reflns_used 1799
_cell_measurement_temperature 293(2)
_cell_measurement_theta_max 51.257
_cell_measurement_theta_min 4.656
_cell_volume 1620.4(3)
_computing_cell_refinement 'Bruker SMART'
_computing_data_collection 'Bruker SMART'
_computing_data_reduction 'Bruker SHELXTL'
_computing_molecular_graphics 'Bruker SHELXTL'
_computing_publication_material 'Bruker SHELXTL'
_computing_structure_refinement 'SHELXL-97 (Sheldrick, 1997)'
_computing_structure_solution 'SHELXS-97 (Sheldrick, 1990)'
_diffrn_ambient_temperature 293(2)
_diffrn_measured_fraction_theta_full 0.998
_diffrn_measured_fraction_theta_max 0.998
_diffrn_measurement_device_type 'CCD area detector'
_diffrn_measurement_method 'phi and omega scans'
_diffrn_radiation_monochromator graphite
_diffrn_radiation_source 'fine-focus sealed tube'
_diffrn_radiation_type MoK\a
_diffrn_radiation_wavelength 0.71073
_diffrn_reflns_av_R_equivalents 0.0416
_diffrn_reflns_av_sigmaI/netI 0.0464
_diffrn_reflns_limit_h_max 12
_diffrn_reflns_limit_h_min -15
_diffrn_reflns_limit_k_max 11
_diffrn_reflns_limit_k_min -12
_diffrn_reflns_limit_l_max 16
_diffrn_reflns_limit_l_min -16
_diffrn_reflns_number 9528
_diffrn_reflns_theta_full 25.98
_diffrn_reflns_theta_max 25.98
_diffrn_reflns_theta_min 2.21
_exptl_absorpt_coefficient_mu 0.202
_exptl_absorpt_correction_T_max 1.00000
_exptl_absorpt_correction_T_min 0.09179
_exptl_absorpt_correction_type empirical
_exptl_absorpt_process_details sadabs
_exptl_crystal_colour colorless
_exptl_crystal_density_diffrn 1.460
_exptl_crystal_density_method 'not measured'
_exptl_crystal_description prismatic
_exptl_crystal_F_000 736
_exptl_crystal_size_max 0.205
_exptl_crystal_size_mid 0.154
_exptl_crystal_size_min 0.114
_refine_diff_density_max 0.340
_refine_diff_density_min -0.264
_refine_diff_density_rms 0.051
_refine_ls_extinction_method none
_refine_ls_goodness_of_fit_ref 1.064
_refine_ls_hydrogen_treatment constr
_refine_ls_matrix_type full
_refine_ls_number_parameters 226
_refine_ls_number_reflns 3172
_refine_ls_number_restraints 0
_refine_ls_restrained_S_all 1.064
_refine_ls_R_factor_all 0.0596
_refine_ls_R_factor_gt 0.0438
_refine_ls_shift/su_max 0.000
_refine_ls_shift/su_mean 0.000
_refine_ls_structure_factor_coef Fsqd
_refine_ls_weighting_details 'calc w=1/[\s^2^(Fo^2^)+(0.0622P)^2^+0.0885P] where P=(Fo^2^+2Fc^2^)/3'
_refine_ls_weighting_scheme calc
_refine_ls_wR_factor_gt 0.1117
_refine_ls_wR_factor_ref 0.1205
_reflns_number_gt 2423
_reflns_number_total 3172
_reflns_threshold_expression >2sigma(I)
_cod_data_source_file c3cc44271c.txt
_cod_data_source_block cd212473
_cod_depositor_comments
;
The following automatic conversions were performed:

'_symmetry_cell_setting' value 'Monoclinic' changed to 'monoclinic'
according to the built-in table from CIF Core dictionary named
'cif_core.dic' version 2.4.1 from 2010-06-29.

Automatic conversion script
Id: cif_fix_values 1891 2012-01-12 08:04:46Z andrius 
;
_cod_original_sg_symbol_H-M P2(1)/n
_cod_database_code 7109631

loop_
_symmetry_equiv_pos_as_xyz
'x, y, z'
'-x+1/2, y+1/2, -z+1/2'
'-x, -y, -z'
'x-1/2, -y-1/2, z-1/2'

loop_
_atom_site_label
_atom_site_type_symbol
_atom_site_fract_x
_atom_site_fract_y
_atom_site_fract_z
_atom_site_U_iso_or_equiv
_atom_site_adp_type
_atom_site_occupancy
_atom_site_symmetry_multiplicity
_atom_site_calc_flag
_atom_site_refinement_flags
P1 P 0.90820(4) 0.22131(5) 0.28732(4) 0.02967(17) Uani 1 1 d .
F1 F 0.93581(10) -0.02776(13) 0.34307(10) 0.0525(4) Uani 1 1 d .
F2 F 1.03904(11) 0.11374(14) 0.42695(9) 0.0522(4) Uani 1 1 d .
O1 O 1.13700(16) -0.05910(19) 0.27967(15) 0.0747(6) Uani 1 1 d .
O2 O 1.11630(14) 0.13860(17) 0.20445(13) 0.0583(5) Uani 1 1 d .
C1 C 0.99949(16) 0.0804(2) 0.33069(15) 0.0357(5) Uani 1 1 d .
C2 C 1.09547(17) 0.0491(2) 0.26392(17) 0.0398(5) Uani 1 1 d .
C3 C 0.87283(16) 0.2082(2) 0.15353(15) 0.0319(5) Uani 1 1 d .
C4 C 0.87612(18) 0.0873(2) 0.10251(16) 0.0424(5) Uani 1 1 d .
H4 H 0.8993 0.0108 0.1375 0.051 Uiso 1 1 calc R
C5 C 0.84497(19) 0.0805(3) -0.00038(17) 0.0491(6) Uani 1 1 d .
H5 H 0.8478 -0.0006 -0.0348 0.059 Uiso 1 1 calc R
C6 C 0.81005(19) 0.1924(3) -0.05200(17) 0.0508(6) Uani 1 1 d .
H6 H 0.7895 0.1872 -0.1214 0.061 Uiso 1 1 calc R
C7 C 0.80514(19) 0.3121(3) -0.00181(18) 0.0507(6) Uani 1 1 d .
H7 H 0.7799 0.3876 -0.0369 0.061 Uiso 1 1 calc R
C8 C 0.83753(17) 0.3209(2) 0.10054(16) 0.0413(5) Uani 1 1 d .
H8 H 0.8357 0.4027 0.1340 0.050 Uiso 1 1 calc R
C9 C 0.78899(16) 0.2038(2) 0.35889(15) 0.0319(5) Uani 1 1 d .
C10 C 0.68868(17) 0.2310(2) 0.31312(16) 0.0405(5) Uani 1 1 d .
H10 H 0.6816 0.2506 0.2435 0.049 Uiso 1 1 calc R
C11 C 0.59865(18) 0.2292(2) 0.37110(19) 0.0488(6) Uani 1 1 d .
H11 H 0.5306 0.2462 0.3404 0.059 Uiso 1 1 calc R
C12 C 0.60960(19) 0.2022(2) 0.47379(19) 0.0501(6) Uani 1 1 d .
H12 H 0.5489 0.2027 0.5128 0.060 Uiso 1 1 calc R
C13 C 0.70879(19) 0.1746(2) 0.51970(17) 0.0487(6) Uani 1 1 d .
H13 H 0.7154 0.1565 0.5896 0.058 Uiso 1 1 calc R
C14 C 0.79840(17) 0.1738(2) 0.46255(15) 0.0411(5) Uani 1 1 d .
H14 H 0.8657 0.1531 0.4934 0.049 Uiso 1 1 calc R
C15 C 0.96709(16) 0.3806(2) 0.31732(14) 0.0322(5) Uani 1 1 d .
C16 C 0.91079(17) 0.4697(2) 0.37557(16) 0.0395(5) Uani 1 1 d .
H16 H 0.8460 0.4445 0.4028 0.047 Uiso 1 1 calc R
C17 C 0.9517(2) 0.5962(2) 0.39282(18) 0.0493(6) Uani 1 1 d .
H17 H 0.9139 0.6570 0.4311 0.059 Uiso 1 1 calc R
C18 C 1.0470(2) 0.6321(3) 0.35399(19) 0.0542(7) Uani 1 1 d .
H18 H 1.0735 0.7179 0.3650 0.065 Uiso 1 1 calc R
C19 C 1.1043(2) 0.5434(3) 0.2988(2) 0.0556(7) Uani 1 1 d .
H19 H 1.1705 0.5686 0.2744 0.067 Uiso 1 1 calc R
C20 C 1.06520(18) 0.4175(2) 0.27921(18) 0.0461(6) Uani 1 1 d .
H20 H 1.1039 0.3577 0.2409 0.055 Uiso 1 1 calc R

loop_
_atom_site_aniso_label
_atom_site_aniso_U_11
_atom_site_aniso_U_22
_atom_site_aniso_U_33
_atom_site_aniso_U_23
_atom_site_aniso_U_13
_atom_site_aniso_U_12
P1 0.0285(3) 0.0320(3) 0.0289(3) -0.0013(2) 0.0056(2) 0.0001(2)
F1 0.0508(8) 0.0371(8) 0.0711(9) 0.0102(7) 0.0162(7) -0.0015(6)
F2 0.0537(8) 0.0683(10) 0.0342(7) -0.0003(6) -0.0021(6) 0.0150(7)
O1 0.0784(13) 0.0611(13) 0.0881(14) 0.0228(11) 0.0365(11) 0.0361(11)
O2 0.0589(11) 0.0521(11) 0.0669(11) 0.0136(9) 0.0309(9) 0.0086(9)
C1 0.0353(11) 0.0364(12) 0.0357(11) -0.0001(9) 0.0042(9) -0.0021(9)
C2 0.0363(12) 0.0418(14) 0.0417(12) -0.0022(11) 0.0057(9) 0.0052(10)
C3 0.0284(10) 0.0350(12) 0.0330(11) -0.0009(9) 0.0077(8) -0.0013(9)
C4 0.0475(13) 0.0395(13) 0.0405(12) -0.0035(10) 0.0050(10) -0.0033(10)
C5 0.0557(15) 0.0504(15) 0.0415(13) -0.0144(12) 0.0064(11) -0.0066(12)
C6 0.0470(14) 0.0720(19) 0.0330(12) -0.0047(13) -0.0002(10) -0.0098(13)
C7 0.0543(15) 0.0565(17) 0.0407(13) 0.0074(12) -0.0031(11) 0.0037(12)
C8 0.0439(12) 0.0407(13) 0.0392(12) -0.0041(10) 0.0007(10) 0.0034(10)
C9 0.0309(10) 0.0328(12) 0.0329(10) -0.0053(9) 0.0085(8) -0.0021(8)
C10 0.0353(12) 0.0483(14) 0.0378(12) -0.0055(10) 0.0031(9) -0.0032(10)
C11 0.0290(12) 0.0607(16) 0.0572(15) -0.0117(13) 0.0058(10) -0.0005(11)
C12 0.0366(13) 0.0613(17) 0.0541(15) -0.0096(12) 0.0190(11) -0.0034(11)
C13 0.0523(14) 0.0594(16) 0.0360(12) -0.0025(11) 0.0170(10) 0.0023(12)
C14 0.0359(12) 0.0516(14) 0.0361(12) -0.0006(11) 0.0045(9) 0.0031(10)
C15 0.0333(11) 0.0333(11) 0.0301(10) 0.0007(9) 0.0008(8) -0.0004(9)
C16 0.0396(12) 0.0406(13) 0.0382(11) -0.0033(10) 0.0010(9) 0.0020(10)
C17 0.0637(16) 0.0389(14) 0.0444(13) -0.0074(11) -0.0063(11) 0.0061(12)
C18 0.0670(17) 0.0371(14) 0.0568(15) 0.0032(12) -0.0145(13) -0.0115(12)
C19 0.0463(14) 0.0506(16) 0.0696(17) 0.0061(14) 0.0003(12) -0.0142(12)
C20 0.0415(13) 0.0426(14) 0.0550(14) -0.0004(11) 0.0110(11) -0.0015(10)

loop_
_atom_type_symbol
_atom_type_description
_atom_type_scat_dispersion_real
_atom_type_scat_dispersion_imag
_atom_type_scat_source
C C 0.0033 0.0016 'International Tables Vol C Tables 4.2.6.8 and 6.1.1.4'
H H 0.0000 0.0000 'International Tables Vol C Tables 4.2.6.8 and 6.1.1.4'
O O 0.0106 0.0060 'International Tables Vol C Tables 4.2.6.8 and 6.1.1.4'
F F 0.0171 0.0103 'International Tables Vol C Tables 4.2.6.8 and 6.1.1.4'
P P 0.1023 0.0942 'International Tables Vol C Tables 4.2.6.8 and 6.1.1.4'

loop_
_geom_angle_atom_site_label_1
_geom_angle_atom_site_label_2
_geom_angle_atom_site_label_3
_geom_angle
C3 P1 C15 110.89(9)
C3 P1 C9 109.64(9)
C15 P1 C9 108.04(9)
C3 P1 C1 110.66(9)
C15 P1 C1 111.89(9)
C9 P1 C1 105.53(9)
F1 C1 F2 105.57(16)
F1 C1 C2 111.99(18)
F2 C1 C2 108.67(16)
F1 C1 P1 107.03(13)
F2 C1 P1 105.95(13)
C2 C1 P1 116.89(15)
O1 C2 O2 131.4(2)
O1 C2 C1 114.8(2)
O2 C2 C1 113.80(19)
C8 C3 C4 119.40(19)
C8 C3 P1 118.95(16)
C4 C3 P1 121.60(16)
C5 C4 C3 119.8(2)
C5 C4 H4 120.1
C3 C4 H4 120.1
C6 C5 C4 120.3(2)
C6 C5 H5 119.8
C4 C5 H5 119.8
C5 C6 C7 120.2(2)
C5 C6 H6 119.9
C7 C6 H6 119.9
C6 C7 C8 120.1(2)
C6 C7 H7 119.9
C8 C7 H7 119.9
C7 C8 C3 120.0(2)
C7 C8 H8 120.0
C3 C8 H8 120.0
C10 C9 C14 119.64(18)
C10 C9 P1 120.12(15)
C14 C9 P1 120.01(16)
C9 C10 C11 119.7(2)
C9 C10 H10 120.1
C11 C10 H10 120.2
C12 C11 C10 119.9(2)
C12 C11 H11 120.0
C10 C11 H11 120.0
C13 C12 C11 120.7(2)
C13 C12 H12 119.7
C11 C12 H12 119.7
C12 C13 C14 119.8(2)
C12 C13 H13 120.1
C14 C13 H13 120.1
C13 C14 C9 120.1(2)
C13 C14 H14 119.9
C9 C14 H14 119.9
C16 C15 C20 120.0(2)
C16 C15 P1 118.98(16)
C20 C15 P1 120.93(16)
C17 C16 C15 119.4(2)
C17 C16 H16 120.3
C15 C16 H16 120.3
C18 C17 C16 120.1(2)
C18 C17 H17 120.0
C16 C17 H17 120.0
C17 C18 C19 120.7(2)
C17 C18 H18 119.6
C19 C18 H18 119.6
C18 C19 C20 120.6(2)
C18 C19 H19 119.7
C20 C19 H19 119.7
C19 C20 C15 119.1(2)
C19 C20 H20 120.5
C15 C20 H20 120.5

loop_
_geom_bond_atom_site_label_1
_geom_bond_atom_site_label_2
_geom_bond_distance
P1 C3 1.784(2)
P1 C15 1.791(2)
P1 C9 1.7976(19)
P1 C1 1.878(2)
F1 C1 1.356(2)
F2 C1 1.367(2)
O1 C2 1.213(3)
O2 C2 1.224(3)
C1 C2 1.544(3)
C3 C8 1.385(3)
C3 C4 1.385(3)
C4 C5 1.380(3)
C4 H4 0.9300
C5 C6 1.367(3)
C5 H5 0.9300
C6 C7 1.371(3)
C6 H6 0.9300
C7 C8 1.378(3)
C7 H7 0.9300
C8 H8 0.9300
C9 C10 1.378(3)
C9 C14 1.386(3)
C10 C11 1.381(3)
C10 H10 0.9300
C11 C12 1.368(3)
C11 H11 0.9300
C12 C13 1.367(3)
C12 H12 0.9300
C13 C14 1.370(3)
C13 H13 0.9300
C14 H14 0.9300
C15 C16 1.386(3)
C15 C20 1.388(3)
C16 C17 1.380(3)
C16 H16 0.9300
C17 C18 1.357(4)
C17 H17 0.9300
C18 C19 1.367(4)
C18 H18 0.9300
C19 C20 1.371(3)
C19 H19 0.9300
C20 H20 0.9300

loop_
_geom_torsion_atom_site_label_1
_geom_torsion_atom_site_label_2
_geom_torsion_atom_site_label_3
_geom_torsion_atom_site_label_4
_geom_torsion
C3 P1 C1 F1 -79.69(15)
C15 P1 C1 F1 156.10(13)
C9 P1 C1 F1 38.84(15)
C3 P1 C1 F2 168.01(12)
C15 P1 C1 F2 43.80(16)
C9 P1 C1 F2 -73.46(15)
C3 P1 C1 C2 46.79(18)
C15 P1 C1 C2 -77.42(17)
C9 P1 C1 C2 165.32(15)
F1 C1 C2 O1 -39.7(3)
F2 C1 C2 O1 76.6(3)
P1 C1 C2 O1 -163.66(19)
F1 C1 C2 O2 140.5(2)
F2 C1 C2 O2 -103.2(2)
P1 C1 C2 O2 16.6(3)
C15 P1 C3 C8 -34.06(19)
C9 P1 C3 C8 85.16(18)
C1 P1 C3 C8 -158.84(16)
C15 P1 C3 C4 148.33(17)
C9 P1 C3 C4 -92.45(19)
C1 P1 C3 C4 23.5(2)
C8 C3 C4 C5 0.4(3)
P1 C3 C4 C5 178.02(17)
C3 C4 C5 C6 -0.5(3)
C4 C5 C6 C7 -0.3(4)
C5 C6 C7 C8 1.3(4)
C6 C7 C8 C3 -1.4(3)
C4 C3 C8 C7 0.6(3)
P1 C3 C8 C7 -177.10(17)
C3 P1 C9 C10 -23.2(2)
C15 P1 C9 C10 97.73(18)
C1 P1 C9 C10 -142.44(17)
C3 P1 C9 C14 162.21(17)
C15 P1 C9 C14 -76.83(19)
C1 P1 C9 C14 43.00(19)
C14 C9 C10 C11 0.5(3)
P1 C9 C10 C11 -174.10(17)
C9 C10 C11 C12 0.9(3)
C10 C11 C12 C13 -1.2(4)
C11 C12 C13 C14 0.0(4)
C12 C13 C14 C9 1.4(4)
C10 C9 C14 C13 -1.7(3)
P1 C9 C14 C13 172.91(18)
C3 P1 C15 C16 112.14(17)
C9 P1 C15 C16 -8.03(19)
C1 P1 C15 C16 -123.78(17)
C3 P1 C15 C20 -64.88(19)
C9 P1 C15 C20 174.95(17)
C1 P1 C15 C20 59.2(2)
C20 C15 C16 C17 1.8(3)
P1 C15 C16 C17 -175.29(17)
C15 C16 C17 C18 -0.8(3)
C16 C17 C18 C19 -1.0(4)
C17 C18 C19 C20 1.8(4)
C18 C19 C20 C15 -0.9(4)
C16 C15 C20 C19 -0.9(3)
P1 C15 C20 C19 176.06(19)
